data_1553131
loop_
_publ_author_name
'Yu, Feng'
'Chen, Pinhong'
'Liu, Guosheng'

_publ_section_title
;
 Pd(ii)-catalyzed intermolecular enantioselective hydroamination of
 styrenes
;
_journal_issue 7
_journal_name_full 'Organic Chemistry Frontiers'
_journal_page_first 819
_journal_paper_doi 10.1039/C5QO00096C
_journal_volume 2
_journal_year 2015
_chemical_absolute_configuration rmad
_chemical_formula_moiety 'C16 H24 Cl2 N2 O Pd'
_chemical_formula_sum 'C16 H24 Cl2 N2 O Pd'
_chemical_formula_weight 437.67
_chemical_name_systematic (POX)PdCl2
_space_group_crystal_system monoclinic
_space_group_IT_number 4
_space_group_name_Hall 'P 2yb'
_space_group_name_H-M_alt 'P 1 21 1'
_atom_sites_solution_hydrogens geom
_atom_sites_solution_primary direct
_audit_block_doi 10.5517/cc14fs4h
_audit_creation_date 2014-10-30
_audit_creation_method
;
Olex2 1.2
(compiled 2014.07.22 svn.r2960 for OlexSys, GUI svn.r4862)
;
_audit_update_record
;
2015-03-25 deposited with the CCDC.
2015-05-07 downloaded from the CCDC.
;
_cell_angle_alpha 90
_cell_angle_beta 96.796(3)
_cell_angle_gamma 90
_cell_formula_units_Z 4
_cell_length_a 12.1876(18)
_cell_length_b 9.8204(14)
_cell_length_c 15.854(2)
_cell_measurement_reflns_used 2775
_cell_measurement_temperature 130
_cell_measurement_theta_max 28.72
_cell_measurement_theta_min 2.44
_cell_volume 1884.2(5)
_computing_cell_refinement 'SAINT v7.68A (Bruker, 2009)'
_computing_data_reduction 'SAINT v7.68A (Bruker, 2009)'
_computing_molecular_graphics 'Olex2 (Dolomanov et al., 2009)'
_computing_publication_material 'Olex2 (Dolomanov et al., 2009)'
_computing_structure_refinement 'XL (Sheldrick, 2008)'
_computing_structure_solution 'ShelXS (Sheldrick, 2008)'
_diffrn_ambient_temperature 130
_diffrn_measured_fraction_theta_full 0.999
_diffrn_measured_fraction_theta_max 0.994
_diffrn_measurement_device_type 'Bruker APEX-II CCD'
_diffrn_measurement_method '\f and \w scans'
_diffrn_radiation_monochromator graphite
_diffrn_radiation_type MoK\a
_diffrn_radiation_wavelength 0.71073
_diffrn_reflns_av_R_equivalents 0.0640
_diffrn_reflns_av_unetI/netI 0.1271
_diffrn_reflns_Laue_measured_fraction_full 0.999
_diffrn_reflns_Laue_measured_fraction_max 0.994
_diffrn_reflns_limit_h_max 17
_diffrn_reflns_limit_h_min -14
_diffrn_reflns_limit_k_max 13
_diffrn_reflns_limit_k_min -13
_diffrn_reflns_limit_l_max 22
_diffrn_reflns_limit_l_min -22
_diffrn_reflns_number 18529
_diffrn_reflns_point_group_measured_fraction_full 0.977
_diffrn_reflns_point_group_measured_fraction_max 0.952
_diffrn_reflns_theta_full 26.000
_diffrn_reflns_theta_max 30.495
_diffrn_reflns_theta_min 1.293
_diffrn_standards_number 0
_exptl_absorpt_coefficient_mu 1.271
_exptl_absorpt_correction_T_max 0.7461
_exptl_absorpt_correction_T_min 0.5885
_exptl_absorpt_correction_type multi-scan
_exptl_absorpt_process_details
;
SADABS-2008/1 (Bruker,2008) was used for absorption correction.
wR2(int) was 0.1088 before and 0.0645 after correction.
The Ratio of minimum to maximum transmission is 0.7888.
The \l/2 correction factor is 0.0015.
;
_exptl_crystal_colour 'organe '
_exptl_crystal_density_diffrn 1.543
_exptl_crystal_description prism
_exptl_crystal_F_000 888
_exptl_crystal_size_max 0.18
_exptl_crystal_size_mid 0.03
_exptl_crystal_size_min 0.02
_refine_diff_density_max 1.263
_refine_diff_density_min -1.046
_refine_diff_density_rms 0.156
_refine_ls_abs_structure_details
;
 Flack x determined using 2636 quotients [(I+)-(I-)]/[(I+)+(I-)]
 (Parsons, Flack and Wagner, Acta Cryst. B69 (2013) 249-259).
;
_refine_ls_abs_structure_Flack -0.03(4)
_refine_ls_extinction_method none
_refine_ls_goodness_of_fit_ref 1.023
_refine_ls_hydrogen_treatment constr
_refine_ls_matrix_type full
_refine_ls_number_parameters 407
_refine_ls_number_reflns 10955
_refine_ls_number_restraints 40
_refine_ls_restrained_S_all 1.034
_refine_ls_R_factor_all 0.0974
_refine_ls_R_factor_gt 0.0638
_refine_ls_shift/su_max 0.012
_refine_ls_shift/su_mean 0.001
_refine_ls_structure_factor_coef Fsqd
_refine_ls_weighting_details 'w=1/[\s^2^(Fo^2^)+(0.0381P)^2^+0.8823P] where P=(Fo^2^+2Fc^2^)/3'
_refine_ls_weighting_scheme calc
_refine_ls_wR_factor_gt 0.1180
_refine_ls_wR_factor_ref 0.1327
_reflns_Friedel_coverage 0.819
_reflns_Friedel_fraction_full 0.951
_reflns_Friedel_fraction_max 0.906
_reflns_number_gt 7999
_reflns_number_total 10955
_reflns_threshold_expression 'I > 2\s(I)'
_cod_data_source_file c5qo00096c2.cif
_cod_data_source_block mo_dm14620_0m
_cod_database_code 1553131
_shelxl_version_number 2014-3
_shelx_space_group_comment
;
The symmetry employed for this shelxl refinement is uniquely defined
by the following loop, which should always be used as a source of
symmetry information in preference to the above space-group names.
They are only intended as comments.
;
_shelx_estimated_absorpt_t_max 0.975
_shelx_estimated_absorpt_t_min 0.804
_olex2_refinement_description
;
1. Fixed Uiso
 At 1.2 times of:
  All C(H) groups, All C(H,H) groups
 At 1.5 times of:
  All C(H,H,H) groups
2. Restrained distances
 C29-C30 = C30-C31 = C30-C32
 1.52 with sigma of 0.01
3. Uiso/Uaniso restraints and constraints
C29 \\sim C30 \\sim C31 \\sim C32: within 2A with sigma of 0.005 and sigma for
terminal atoms of 0.01
Uanis(C30) \\sim Ueq, Uanis(C31) \\sim Ueq, Uanis(C32) \\sim Ueq: with sigma of
0.005 and sigma for terminal atoms of 0.01
4.a Ternary CH refined with riding coordinates:
 C8(H8), C14(H14), C24(H24), C30(H30)
4.b Secondary CH2 refined with riding coordinates:
 C7(H7A,H7B), C13(H13A,H13B), C23(H23A,H23B), C29(H29A,H29B)
4.c Aromatic/amide H refined with riding coordinates:
 C2(H2), C3(H3), C4(H4), C18(H18), C19(H19), C20(H20)
4.d Idealised Me refined as rotating group:
 C10(H10A,H10B,H10C), C11(H11A,H11B,H11C), C12(H12A,H12B,H12C), C15(H15A,H15B,
 H15C), C16(H16A,H16B,H16C), C26(H26A,H26B,H26C), C27(H27A,H27B,H27C), C28(H28A,
 H28B,H28C), C31(H31A,H31B,H31C), C32(H32A,H32B,H32C)
;
_olex2_submission_special_instructions 'No special instructions were received'

loop_
_space_group_symop_operation_xyz
'x, y, z'
'-x, y+1/2, -z'

loop_
_atom_site_label
_atom_site_type_symbol
_atom_site_fract_x
_atom_site_fract_y
_atom_site_fract_z
_atom_site_U_iso_or_equiv
_atom_site_adp_type
_atom_site_occupancy
_atom_site_site_symmetry_order
_atom_site_calc_flag
_atom_site_refinement_flags_posn
_atom_site_refinement_flags_adp
Pd1 Pd 0.37258(6) -0.44384(6) -0.27724(4) 0.01734(16) Uani 1 1 d . .
Cl1 Cl 0.3992(2) -0.4783(2) -0.13385(15) 0.0245(6) Uani 1 1 d . .
Cl2 Cl 0.4231(2) -0.2199(2) -0.25719(17) 0.0256(5) Uani 1 1 d . .
O1 O 0.3721(6) -0.8115(6) -0.3870(4) 0.0272(16) Uani 1 1 d . .
N1 N 0.3625(6) -0.4498(9) -0.4100(5) 0.0184(15) Uani 1 1 d . .
N2 N 0.3420(7) -0.6419(8) -0.2990(5) 0.0201(18) Uani 1 1 d . .
C1 C 0.3562(7) -0.3508(9) -0.4691(6) 0.0192(19) Uani 1 1 d . .
C2 C 0.3889(8) -0.3775(10) -0.5501(6) 0.024(2) Uani 1 1 d . .
H2 H 0.3877 -0.3065 -0.5909 0.029 Uiso 1 1 calc R .
C3 C 0.4224(8) -0.5053(10) -0.5699(6) 0.026(2) Uani 1 1 d . .
H3 H 0.4498 -0.5218 -0.6226 0.031 Uiso 1 1 calc R .
C4 C 0.4159(7) -0.6111(10) -0.5122(6) 0.022(2) Uani 1 1 d . .
H4 H 0.4297 -0.7027 -0.5272 0.027 Uiso 1 1 calc R .
C5 C 0.3893(7) -0.5790(9) -0.4336(6) 0.0179(18) Uani 1 1 d . .
C6 C 0.3702(8) -0.6783(9) -0.3702(6) 0.0194(19) Uani 1 1 d . .
C7 C 0.3507(9) -0.8779(11) -0.3071(7) 0.030(2) Uani 1 1 d . .
H7A H 0.4194 -0.9174 -0.2774 0.036 Uiso 1 1 calc R .
H7B H 0.2950 -0.9511 -0.3182 0.036 Uiso 1 1 calc R .
C8 C 0.3073(8) -0.7638(9) -0.2546(6) 0.0195(19) Uani 1 1 d . .
H8 H 0.3460 -0.7663 -0.1954 0.023 Uiso 1 1 calc R .
C9 C 0.1806(8) -0.7640(9) -0.2523(6) 0.024(2) Uani 1 1 d . .
C10 C 0.1180(9) -0.7552(11) -0.3434(7) 0.032(2) Uani 1 1 d . .
H10A H 0.1357 -0.6688 -0.3696 0.048 Uiso 1 1 calc GR .
H10B H 0.0382 -0.7601 -0.3404 0.048 Uiso 1 1 calc GR .
H10C H 0.1405 -0.8310 -0.3776 0.048 Uiso 1 1 calc GR .
C11 C 0.1484(10) -0.8947(12) -0.2098(8) 0.041(3) Uani 1 1 d . .
H11A H 0.1643 -0.9730 -0.2446 0.062 Uiso 1 1 calc GR .
H11B H 0.0693 -0.8926 -0.2038 0.062 Uiso 1 1 calc GR .
H11C H 0.1909 -0.9025 -0.1535 0.062 Uiso 1 1 calc GR .
C12 C 0.1456(9) -0.6423(11) -0.2027(7) 0.035(3) Uani 1 1 d . .
H12A H 0.1795 -0.6486 -0.1436 0.052 Uiso 1 1 calc GR .
H12B H 0.0650 -0.6417 -0.2043 0.052 Uiso 1 1 calc GR .
H12C H 0.1698 -0.5582 -0.2281 0.052 Uiso 1 1 calc GR .
C13 C 0.2996(8) -0.2186(9) -0.4546(6) 0.023(2) Uani 1 1 d . .
H13A H 0.3433 -0.1419 -0.4736 0.027 Uiso 1 1 calc R .
H13B H 0.2941 -0.2069 -0.3932 0.027 Uiso 1 1 calc R .
C14 C 0.1835(8) -0.2176(10) -0.5041(7) 0.026(2) Uani 1 1 d . .
H14 H 0.1917 -0.2265 -0.5658 0.031 Uiso 1 1 calc R .
C15 C 0.1162(9) -0.3374(13) -0.4790(8) 0.040(3) Uani 1 1 d . .
H15A H 0.1489 -0.4223 -0.4968 0.060 Uiso 1 1 calc GR .
H15B H 0.0402 -0.3295 -0.5068 0.060 Uiso 1 1 calc GR .
H15C H 0.1157 -0.3380 -0.4173 0.060 Uiso 1 1 calc GR .
C16 C 0.1302(9) -0.0823(11) -0.4910(8) 0.042(3) Uani 1 1 d . .
H16A H 0.1156 -0.0744 -0.4317 0.063 Uiso 1 1 calc GR .
H16B H 0.0605 -0.0756 -0.5285 0.063 Uiso 1 1 calc GR .
H16C H 0.1798 -0.0088 -0.5042 0.063 Uiso 1 1 calc GR .
Pd2 Pd 0.67136(6) -0.56053(6) -0.20681(4) 0.02137(17) Uani 1 1 d . .
Cl3 Cl 0.6372(3) -0.7849(3) -0.23637(18) 0.0393(7) Uani 1 1 d . .
Cl4 Cl 0.6395(2) -0.5183(3) -0.34969(16) 0.0280(6) Uani 1 1 d . .
O2 O 0.6572(6) -0.5219(7) 0.0437(4) 0.0270(16) Uani 1 1 d . .
N3 N 0.6811(7) -0.3606(8) -0.1559(5) 0.0213(17) Uani 1 1 d . .
N4 N 0.6926(7) -0.5999(8) -0.0825(5) 0.0209(17) Uani 1 1 d . .
C17 C 0.6924(9) -0.2363(10) -0.1899(6) 0.027(2) Uani 1 1 d . .
C18 C 0.6723(9) -0.1195(10) -0.1449(7) 0.031(2) Uani 1 1 d . .
H18 H 0.6789 -0.0327 -0.1703 0.038 Uiso 1 1 calc R .
C19 C 0.6432(9) -0.1280(10) -0.0639(7) 0.031(2) Uani 1 1 d . .
H19 H 0.6264 -0.0483 -0.0341 0.038 Uiso 1 1 calc R .
C20 C 0.6390(8) -0.2531(10) -0.0274(6) 0.026(2) Uani 1 1 d . .
H20 H 0.6231 -0.2623 0.0296 0.031 Uiso 1 1 calc R .
C21 C 0.6583(9) -0.3647(10) -0.0746(6) 0.022(2) Uani 1 1 d . .
C22 C 0.6652(8) -0.5003(10) -0.0385(6) 0.0201(19) Uani 1 1 d . .
C23 C 0.6696(8) -0.6709(9) 0.0550(7) 0.024(2) Uani 1 1 d . .
H23A H 0.5971 -0.7145 0.0588 0.029 Uiso 1 1 calc R .
H23B H 0.7197 -0.6925 0.1071 0.029 Uiso 1 1 calc R .
C24 C 0.7187(9) -0.7190(9) -0.0240(6) 0.024(2) Uani 1 1 d . .
H24 H 0.6778 -0.8013 -0.0480 0.028 Uiso 1 1 calc R .
C25 C 0.8434(8) -0.7489(10) -0.0111(6) 0.023(2) Uani 1 1 d . .
C26 C 0.8852(10) -0.7883(12) -0.0955(7) 0.037(3) Uani 1 1 d . .
H26A H 0.8449 -0.8687 -0.1191 0.055 Uiso 1 1 calc GR .
H26B H 0.9643 -0.8090 -0.0856 0.055 Uiso 1 1 calc GR .
H26C H 0.8729 -0.7124 -0.1356 0.055 Uiso 1 1 calc GR .
C27 C 0.8641(9) -0.8704(11) 0.0503(7) 0.035(3) Uani 1 1 d . .
H27A H 0.8349 -0.8493 0.1038 0.053 Uiso 1 1 calc GR .
H27B H 0.9437 -0.8877 0.0615 0.053 Uiso 1 1 calc GR .
H27C H 0.8270 -0.9514 0.0246 0.053 Uiso 1 1 calc GR .
C28 C 0.9086(9) -0.6258(11) 0.0268(8) 0.035(3) Uani 1 1 d . .
H28A H 0.8916 -0.5463 -0.0098 0.053 Uiso 1 1 calc GR .
H28B H 0.9879 -0.6454 0.0310 0.053 Uiso 1 1 calc GR .
H28C H 0.8879 -0.6068 0.0836 0.053 Uiso 1 1 calc GR .
C29 C 0.7273(10) -0.2209(14) -0.2752(8) 0.050(3) Uani 1 1 d D .
H29A H 0.7258 -0.1224 -0.2888 0.060 Uiso 1 1 calc R .
H29B H 0.6705 -0.2650 -0.3160 0.060 Uiso 1 1 calc R .
C30 C 0.8372(11) -0.2746(17) -0.2925(9) 0.073(3) Uani 1 1 d D U
H30 H 0.8453 -0.3750 -0.2835 0.088 Uiso 1 1 calc R .
C31 C 0.9128(15) -0.196(2) -0.2357(11) 0.097(5) Uani 1 1 d D U
H31A H 0.9339 -0.1136 -0.2648 0.146 Uiso 1 1 calc GR .
H31B H 0.9789 -0.2502 -0.2177 0.146 Uiso 1 1 calc GR .
H31C H 0.8772 -0.1699 -0.1858 0.146 Uiso 1 1 calc GR .
C32 C 0.8604(16) -0.229(2) -0.3803(10) 0.104(5) Uani 1 1 d D U
H32A H 0.7939 -0.2411 -0.4207 0.156 Uiso 1 1 calc GR .
H32B H 0.9209 -0.2831 -0.3983 0.156 Uiso 1 1 calc GR .
H32C H 0.8815 -0.1323 -0.3783 0.156 Uiso 1 1 calc GR .

loop_
_atom_site_aniso_label
_atom_site_aniso_U_11
_atom_site_aniso_U_22
_atom_site_aniso_U_33
_atom_site_aniso_U_23
_atom_site_aniso_U_13
_atom_site_aniso_U_12
Pd1 0.0245(4) 0.0112(3) 0.0164(3) -0.0005(3) 0.0030(3) -0.0010(3)
Cl1 0.0376(15) 0.0177(13) 0.0184(11) 0.0002(9) 0.0038(10) -0.0012(9)
Cl2 0.0373(15) 0.0133(11) 0.0250(12) -0.0015(10) -0.0014(11) -0.0029(10)
O1 0.038(4) 0.016(3) 0.028(4) -0.004(3) 0.010(3) 0.004(3)
N1 0.019(4) 0.019(4) 0.017(3) -0.004(4) 0.003(3) -0.009(4)
N2 0.026(4) 0.013(4) 0.024(4) 0.002(3) 0.010(3) 0.001(3)
C1 0.015(5) 0.020(5) 0.022(5) 0.000(4) 0.002(4) -0.005(4)
C2 0.025(5) 0.023(5) 0.025(5) 0.001(4) 0.002(4) -0.008(4)
C3 0.021(5) 0.036(6) 0.019(5) -0.005(4) -0.001(4) -0.001(4)
C4 0.020(5) 0.025(5) 0.024(5) -0.001(4) 0.006(4) 0.005(4)
C5 0.017(4) 0.015(5) 0.022(4) -0.002(4) 0.003(3) 0.002(4)
C6 0.023(5) 0.014(4) 0.021(5) -0.006(4) 0.001(4) -0.002(4)
C7 0.038(6) 0.021(5) 0.033(6) 0.008(4) 0.007(5) 0.004(4)
C8 0.027(5) 0.012(4) 0.021(5) 0.002(4) 0.006(4) -0.001(4)
C9 0.030(6) 0.016(5) 0.026(5) -0.007(4) 0.006(4) -0.007(4)
C10 0.034(6) 0.029(6) 0.033(6) 0.006(5) 0.001(5) 0.006(5)
C11 0.054(8) 0.029(6) 0.044(7) 0.005(5) 0.014(6) -0.008(5)
C12 0.037(7) 0.029(6) 0.042(7) -0.008(5) 0.017(5) -0.006(5)
C13 0.030(5) 0.013(4) 0.025(5) 0.006(4) 0.004(4) -0.002(4)
C14 0.021(5) 0.028(6) 0.028(5) 0.002(4) -0.004(4) 0.002(4)
C15 0.025(6) 0.042(7) 0.051(8) 0.004(6) -0.002(5) -0.008(5)
C16 0.038(7) 0.032(7) 0.053(8) -0.003(6) -0.010(5) 0.018(5)
Pd2 0.0314(4) 0.0144(3) 0.0176(3) -0.0025(3) 0.0001(3) -0.0011(3)
Cl3 0.071(2) 0.0161(12) 0.0282(15) -0.0046(11) -0.0052(14) -0.0052(13)
Cl4 0.0350(15) 0.0289(14) 0.0188(12) -0.0026(10) -0.0017(11) 0.0002(11)
O2 0.039(4) 0.022(4) 0.020(3) 0.003(3) 0.008(3) 0.003(3)
N3 0.032(5) 0.019(4) 0.012(4) 0.003(3) -0.001(3) -0.004(3)
N4 0.029(5) 0.012(4) 0.022(4) 0.000(3) 0.003(3) -0.003(3)
C17 0.039(6) 0.020(5) 0.021(5) 0.004(4) 0.000(4) -0.005(4)
C18 0.047(7) 0.015(5) 0.032(6) -0.001(4) 0.006(5) -0.006(4)
C19 0.034(6) 0.017(5) 0.040(7) -0.003(5) -0.009(5) -0.005(4)
C20 0.030(6) 0.024(5) 0.022(5) -0.001(4) -0.006(4) -0.001(4)
C21 0.033(6) 0.014(5) 0.019(5) 0.000(4) 0.004(4) -0.004(4)
C22 0.016(5) 0.022(5) 0.022(5) 0.001(4) 0.002(4) -0.008(4)
C23 0.036(6) 0.008(4) 0.030(6) 0.003(4) 0.013(4) -0.001(4)
C24 0.041(6) 0.009(4) 0.022(5) 0.002(4) 0.007(4) -0.002(4)
C25 0.024(5) 0.021(5) 0.025(5) -0.004(4) 0.006(4) 0.002(4)
C26 0.037(7) 0.036(6) 0.040(7) 0.010(5) 0.016(5) 0.008(5)
C27 0.033(6) 0.031(6) 0.042(7) 0.004(5) 0.007(5) 0.006(5)
C28 0.027(6) 0.030(6) 0.047(7) -0.008(5) -0.003(5) -0.004(5)
C29 0.064(6) 0.051(6) 0.040(5) 0.010(5) 0.022(5) -0.003(5)
C30 0.078(5) 0.080(5) 0.066(5) 0.010(4) 0.022(4) -0.004(4)
C31 0.101(9) 0.106(9) 0.090(9) -0.003(8) 0.033(7) -0.025(8)
C32 0.099(9) 0.127(9) 0.091(9) 0.019(8) 0.034(7) 0.025(8)

loop_
_atom_type_symbol
_atom_type_description
_atom_type_scat_dispersion_real
_atom_type_scat_dispersion_imag
_atom_type_scat_source
C C 0.0033 0.0016 'International Tables Vol C Tables 4.2.6.8 and 6.1.1.4'
H H 0.0000 0.0000 'International Tables Vol C Tables 4.2.6.8 and 6.1.1.4'
Cl Cl 0.1484 0.1585 'International Tables Vol C Tables 4.2.6.8 and 6.1.1.4'
N N 0.0061 0.0033 'International Tables Vol C Tables 4.2.6.8 and 6.1.1.4'
O O 0.0106 0.0060 'International Tables Vol C Tables 4.2.6.8 and 6.1.1.4'
Pd Pd -0.9988 1.0072 'International Tables Vol C Tables 4.2.6.8 and 6.1.1.4'

loop_
_geom_angle_atom_site_label_1
_geom_angle_atom_site_label_2
_geom_angle_atom_site_label_3
_geom_angle
Cl1 Pd1 Cl2 90.01(9)
N1 Pd1 Cl1 168.8(3)
N1 Pd1 Cl2 98.6(2)
N2 Pd1 Cl1 91.7(2)
N2 Pd1 Cl2 174.7(2)
N2 Pd1 N1 79.2(3)
C6 O1 C7 104.7(7)
C1 N1 Pd1 132.2(7)
C1 N1 C5 118.3(7)
C5 N1 Pd1 108.2(6)
C6 N2 Pd1 111.2(6)
C6 N2 C8 108.6(8)
C8 N2 Pd1 139.8(6)
N1 C1 C2 119.9(9)
N1 C1 C13 120.5(8)
C2 C1 C13 119.0(9)
C1 C2 H2 119.9
C3 C2 C1 120.2(9)
C3 C2 H2 119.9
C2 C3 H3 120.2
C2 C3 C4 119.5(9)
C4 C3 H3 120.2
C3 C4 H4 121.1
C5 C4 C3 117.8(9)
C5 C4 H4 121.1
N1 C5 C6 111.9(7)
C4 C5 N1 123.6(9)
C4 C5 C6 123.9(9)
O1 C6 C5 121.1(8)
N2 C6 O1 117.7(9)
N2 C6 C5 120.9(8)
O1 C7 H7A 110.8
O1 C7 H7B 110.8
O1 C7 C8 104.5(7)
H7A C7 H7B 108.9
C8 C7 H7A 110.8
C8 C7 H7B 110.8
N2 C8 C7 101.5(7)
N2 C8 H8 109.8
N2 C8 C9 110.8(7)
C7 C8 H8 109.8
C7 C8 C9 114.9(8)
C9 C8 H8 109.8
C8 C9 C10 111.1(8)
C11 C9 C8 108.7(9)
C11 C9 C10 109.6(9)
C12 C9 C8 110.6(8)
C12 C9 C10 107.5(9)
C12 C9 C11 109.3(9)
C9 C10 H10A 109.5
C9 C10 H10B 109.5
C9 C10 H10C 109.5
H10A C10 H10B 109.5
H10A C10 H10C 109.5
H10B C10 H10C 109.5
C9 C11 H11A 109.5
C9 C11 H11B 109.5
C9 C11 H11C 109.5
H11A C11 H11B 109.5
H11A C11 H11C 109.5
H11B C11 H11C 109.5
C9 C12 H12A 109.5
C9 C12 H12B 109.5
C9 C12 H12C 109.5
H12A C12 H12B 109.5
H12A C12 H12C 109.5
H12B C12 H12C 109.5
C1 C13 H13A 109.7
C1 C13 H13B 109.7
C1 C13 C14 109.9(8)
H13A C13 H13B 108.2
C14 C13 H13A 109.7
C14 C13 H13B 109.7
C13 C14 H14 107.9
C15 C14 C13 110.9(9)
C15 C14 H14 107.9
C16 C14 C13 108.8(9)
C16 C14 H14 107.9
C16 C14 C15 113.2(9)
C14 C15 H15A 109.5
C14 C15 H15B 109.5
C14 C15 H15C 109.5
H15A C15 H15B 109.5
H15A C15 H15C 109.5
H15B C15 H15C 109.5
C14 C16 H16A 109.5
C14 C16 H16B 109.5
C14 C16 H16C 109.5
H16A C16 H16B 109.5
H16A C16 H16C 109.5
H16B C16 H16C 109.5
Cl3 Pd2 Cl4 88.08(10)
N3 Pd2 Cl3 166.7(2)
N3 Pd2 Cl4 101.8(2)
N4 Pd2 Cl3 90.9(2)
N4 Pd2 Cl4 177.6(3)
N4 Pd2 N3 78.9(3)
C22 O2 C23 104.9(7)
C17 N3 Pd2 133.6(6)
C17 N3 C21 116.8(8)
C21 N3 Pd2 109.1(6)
C22 N4 Pd2 112.5(7)
C22 N4 C24 108.1(8)
C24 N4 Pd2 138.9(6)
N3 C17 C18 120.6(9)
N3 C17 C29 121.0(10)
C18 C17 C29 118.4(10)
C17 C18 H18 119.6
C19 C18 C17 120.8(10)
C19 C18 H18 119.6
C18 C19 H19 120.7
C20 C19 C18 118.6(10)
C20 C19 H19 120.7
C19 C20 H20 120.9
C19 C20 C21 118.3(10)
C21 C20 H20 120.9
N3 C21 C20 124.6(9)
N3 C21 C22 113.3(8)
C20 C21 C22 121.9(9)
O2 C22 C21 121.6(8)
N4 C22 O2 117.9(9)
N4 C22 C21 119.9(8)
O2 C23 H23A 110.8
O2 C23 H23B 110.8
O2 C23 C24 104.5(7)
H23A C23 H23B 108.9
C24 C23 H23A 110.8
C24 C23 H23B 110.8
N4 C24 C23 101.0(7)
N4 C24 H24 109.6
N4 C24 C25 111.4(8)
C23 C24 H24 109.6
C23 C24 C25 115.3(8)
C25 C24 H24 109.6
C24 C25 C27 108.5(8)
C26 C25 C24 110.9(8)
C26 C25 C27 108.0(8)
C28 C25 C24 111.1(8)
C28 C25 C26 109.3(9)
C28 C25 C27 109.0(9)
C25 C26 H26A 109.5
C25 C26 H26B 109.5
C25 C26 H26C 109.5
H26A C26 H26B 109.5
H26A C26 H26C 109.5
H26B C26 H26C 109.5
C25 C27 H27A 109.5
C25 C27 H27B 109.5
C25 C27 H27C 109.5
H27A C27 H27B 109.5
H27A C27 H27C 109.5
H27B C27 H27C 109.5
C25 C28 H28A 109.5
C25 C28 H28B 109.5
C25 C28 H28C 109.5
H28A C28 H28B 109.5
H28A C28 H28C 109.5
H28B C28 H28C 109.5
C17 C29 H29A 107.4
C17 C29 H29B 107.4
C17 C29 C30 119.6(11)
H29A C29 H29B 106.9
C30 C29 H29A 107.4
C30 C29 H29B 107.4
C29 C30 H30 113.4
C29 C30 C32 109.3(12)
C31 C30 C29 102.6(14)
C31 C30 H30 113.4
C31 C30 C32 103.8(15)
C32 C30 H30 113.4
C30 C31 H31A 109.5
C30 C31 H31B 109.5
C30 C31 H31C 109.5
H31A C31 H31B 109.5
H31A C31 H31C 109.5
H31B C31 H31C 109.5
C30 C32 H32A 109.5
C30 C32 H32B 109.5
C30 C32 H32C 109.5
H32A C32 H32B 109.5
H32A C32 H32C 109.5
H32B C32 H32C 109.5

loop_
_geom_bond_atom_site_label_1
_geom_bond_atom_site_label_2
_geom_bond_distance
Pd1 Cl1 2.283(3)
Pd1 Cl2 2.295(2)
Pd1 N1 2.095(7)
Pd1 N2 2.003(8)
O1 C6 1.335(11)
O1 C7 1.475(12)
N1 C1 1.347(12)
N1 C5 1.373(12)
N2 C6 1.270(11)
N2 C8 1.475(11)
C1 C2 1.413(13)
C1 C13 1.501(13)
C2 H2 0.9500
C2 C3 1.368(13)
C3 H3 0.9500
C3 C4 1.392(13)
C4 H4 0.9500
C4 C5 1.362(12)
C5 C6 1.439(13)
C7 H7A 0.9900
C7 H7B 0.9900
C7 C8 1.527(14)
C8 H8 1.0000
C8 C9 1.550(13)
C9 C10 1.553(14)
C9 C11 1.523(14)
C9 C12 1.519(14)
C10 H10A 0.9800
C10 H10B 0.9800
C10 H10C 0.9800
C11 H11A 0.9800
C11 H11B 0.9800
C11 H11C 0.9800
C12 H12A 0.9800
C12 H12B 0.9800
C12 H12C 0.9800
C13 H13A 0.9900
C13 H13B 0.9900
C13 C14 1.534(13)
C14 H14 1.0000
C14 C15 1.515(15)
C14 C16 1.504(14)
C15 H15A 0.9800
C15 H15B 0.9800
C15 H15C 0.9800
C16 H16A 0.9800
C16 H16B 0.9800
C16 H16C 0.9800
Pd2 Cl3 2.281(3)
Pd2 Cl4 2.290(3)
Pd2 N3 2.121(8)
Pd2 N4 1.996(8)
O2 C22 1.336(11)
O2 C23 1.480(11)
N3 C17 1.349(12)
N3 C21 1.351(12)
N4 C22 1.268(12)
N4 C24 1.503(12)
C17 C18 1.388(14)
C17 C29 1.473(14)
C18 H18 0.9500
C18 C19 1.374(15)
C19 H19 0.9500
C19 C20 1.362(14)
C20 H20 0.9500
C20 C21 1.363(13)
C21 C22 1.448(13)
C23 H23A 0.9900
C23 H23B 0.9900
C23 C24 1.526(13)
C24 H24 1.0000
C24 C25 1.538(14)
C25 C26 1.536(14)
C25 C27 1.541(14)
C25 C28 1.530(14)
C26 H26A 0.9800
C26 H26B 0.9800
C26 H26C 0.9800
C27 H27A 0.9800
C27 H27B 0.9800
C27 H27C 0.9800
C28 H28A 0.9800
C28 H28B 0.9800
C28 H28C 0.9800
C29 H29A 0.9900
C29 H29B 0.9900
C29 C30 1.494(12)
C30 H30 1.0000
C30 C31 1.436(12)
C30 C32 1.521(12)
C31 H31A 0.9800
C31 H31B 0.9800
C31 H31C 0.9800
C32 H32A 0.9800
C32 H32B 0.9800
C32 H32C 0.9800

loop_
_geom_torsion_atom_site_label_1
_geom_torsion_atom_site_label_2
_geom_torsion_atom_site_label_3
_geom_torsion_atom_site_label_4
_geom_torsion
Pd1 N1 C1 C2 157.5(7)
Pd1 N1 C1 C13 -31.4(12)
Pd1 N1 C5 C4 -164.2(8)
Pd1 N1 C5 C6 24.2(8)
Pd1 N2 C6 O1 168.9(7)
Pd1 N2 C6 C5 -16.7(11)
Pd1 N2 C8 C7 -157.8(8)
Pd1 N2 C8 C9 79.7(12)
O1 C7 C8 N2 -16.8(10)
O1 C7 C8 C9 102.7(9)
N1 C1 C2 C3 2.9(14)
N1 C1 C13 C14 -101.5(10)
N1 C5 C6 O1 167.9(8)
N1 C5 C6 N2 -6.2(12)
N2 C8 C9 C10 56.7(10)
N2 C8 C9 C11 177.3(8)
N2 C8 C9 C12 -62.6(11)
C1 N1 C5 C4 3.8(13)
C1 N1 C5 C6 -167.7(8)
C1 C2 C3 C4 4.8(15)
C1 C13 C14 C15 56.9(11)
C1 C13 C14 C16 -178.0(8)
C2 C1 C13 C14 69.7(11)
C2 C3 C4 C5 -8.0(14)
C3 C4 C5 N1 3.8(14)
C3 C4 C5 C6 174.3(9)
C4 C5 C6 O1 -3.5(14)
C4 C5 C6 N2 -177.7(9)
C5 N1 C1 C2 -7.1(12)
C5 N1 C1 C13 164.0(8)
C6 O1 C7 C8 14.6(10)
C6 N2 C8 C7 13.9(10)
C6 N2 C8 C9 -108.6(9)
C7 O1 C6 N2 -6.4(12)
C7 O1 C6 C5 179.3(9)
C7 C8 C9 C10 -57.6(11)
C7 C8 C9 C11 63.1(11)
C7 C8 C9 C12 -176.9(9)
C8 N2 C6 O1 -5.3(12)
C8 N2 C6 C5 169.0(8)
C13 C1 C2 C3 -168.3(9)
Pd2 N3 C17 C18 165.8(8)
Pd2 N3 C17 C29 -14.9(16)
Pd2 N3 C21 C20 -168.5(9)
Pd2 N3 C21 C22 16.5(11)
Pd2 N4 C22 O2 168.5(6)
Pd2 N4 C22 C21 -19.8(12)
Pd2 N4 C24 C23 -156.1(8)
Pd2 N4 C24 C25 81.0(11)
O2 C23 C24 N4 -18.1(10)
O2 C23 C24 C25 102.1(9)
N3 C17 C18 C19 1.5(17)
N3 C17 C29 C30 -60.7(18)
N3 C21 C22 O2 172.6(8)
N3 C21 C22 N4 1.2(14)
N4 C24 C25 C26 -62.4(10)
N4 C24 C25 C27 179.2(8)
N4 C24 C25 C28 59.4(11)
C17 N3 C21 C20 4.4(15)
C17 N3 C21 C22 -170.6(9)
C17 C18 C19 C20 2.8(17)
C17 C29 C30 C31 -62.3(18)
C17 C29 C30 C32 -172.0(14)
C18 C17 C29 C30 118.6(14)
C18 C19 C20 C21 -3.4(16)
C19 C20 C21 N3 -0.2(16)
C19 C20 C21 C22 174.4(10)
C20 C21 C22 O2 -2.5(15)
C20 C21 C22 N4 -174.0(10)
C21 N3 C17 C18 -5.0(15)
C21 N3 C17 C29 174.3(10)
C22 O2 C23 C24 16.3(10)
C22 N4 C24 C23 14.4(10)
C22 N4 C24 C25 -108.5(9)
C23 O2 C22 N4 -7.8(11)
C23 O2 C22 C21 -179.3(9)
C23 C24 C25 C26 -176.7(8)
C23 C24 C25 C27 64.9(10)
C23 C24 C25 C28 -54.9(11)
C24 N4 C22 O2 -4.8(12)
C24 N4 C22 C21 167.0(9)
C29 C17 C18 C19 -177.8(11)
